data_4035339
loop_
_publ_author_name
'McCarter, Adam W.'
'Sommer, Magdalena'
'Percy, Jonathan M.'
'Jamieson, Craig'
'Kennedy, Alan R.'
'Hirst, David J.'

_publ_section_title
;
 Atom Efficient Synthesis of Selectively Difluorinated Carbocycles through
 a Gold(I)-Catalyzed Cyclization.
;
_journal_issue 16
_journal_name_full 'The Journal of organic chemistry'
_journal_page_first 8888
_journal_page_last 8905
_journal_paper_doi 10.1021/acs.joc.8b01121
_journal_volume 83
_journal_year 2018
_chemical_formula_sum 'C10 H16 F2 O2'
_chemical_formula_weight 206.23
_space_group_IT_number 56
_space_group_name_Hall '-P 2ac 2bc'
_space_group_name_H-M_alt 'P n a a'
_symmetry_cell_setting orthorhombic
_symmetry_space_group_name_H-M 'P n a a'
_atom_sites_solution_hydrogens geom
_atom_sites_solution_primary direct
_atom_sites_solution_secondary difmap
_audit_creation_method SHELXL-97
_cell_angle_alpha 90.00
_cell_angle_beta 90.00
_cell_angle_gamma 90.00
_cell_formula_units_Z 8
_cell_length_a 9.904(2)
_cell_length_b 22.127(7)
_cell_length_c 9.113(2)
_cell_measurement_reflns_used 2316
_cell_measurement_temperature 153(2)
_cell_measurement_theta_max 26.7813
_cell_measurement_theta_min 3.1643
_cell_volume 1997.1(9)
_computing_cell_refinement CrysalisPro
_computing_data_collection CrysalisPro
_computing_data_reduction CrysalisPro
_computing_publication_material SHELXL-97
_computing_structure_refinement 'SHELXL-97 (Sheldrick, 2008)'
_computing_structure_solution SIR92
_diffrn_ambient_temperature 153(2)
_diffrn_measured_fraction_theta_full 0.999
_diffrn_measured_fraction_theta_max 0.999
_diffrn_measurement_device_type 'Oxford Diffraction Xcalibur E'
_diffrn_measurement_method 'omega scans'
_diffrn_radiation_monochromator graphite
_diffrn_radiation_source 'fine-focus sealed tube'
_diffrn_radiation_type MoK\a
_diffrn_radiation_wavelength 0.71073
_diffrn_reflns_av_R_equivalents 0.1439
_diffrn_reflns_av_sigmaI/netI 0.0706
_diffrn_reflns_limit_h_max 10
_diffrn_reflns_limit_h_min -11
_diffrn_reflns_limit_k_max 26
_diffrn_reflns_limit_k_min -17
_diffrn_reflns_limit_l_max 9
_diffrn_reflns_limit_l_min -10
_diffrn_reflns_number 10320
_diffrn_reflns_theta_full 24.99
_diffrn_reflns_theta_max 24.99
_diffrn_reflns_theta_min 3.17
_exptl_absorpt_coefficient_mu 0.117
_exptl_absorpt_correction_T_max 1.00000
_exptl_absorpt_correction_T_min 0.62526
_exptl_absorpt_correction_type multi-scan
_exptl_absorpt_process_details
;
CrysAlisPro, Oxford Diffraction Ltd.,
Version 1.171.34.40 (release 27-08-2010 CrysAlis171 .NET)
(compiled Aug 27 2010,11:50:40)
Empirical absorption correction using spherical harmonics,
 implemented in SCALE3 ABSPACK scaling algorithm.
;
_exptl_crystal_colour colourless
_exptl_crystal_density_diffrn 1.372
_exptl_crystal_density_method 'not measured'
_exptl_crystal_description 'plate cut from mass'
_exptl_crystal_F_000 880
_exptl_crystal_size_max 0.30
_exptl_crystal_size_mid 0.18
_exptl_crystal_size_min 0.02
_refine_diff_density_max 0.276
_refine_diff_density_min -0.291
_refine_diff_density_rms 0.072
_refine_ls_extinction_method none
_refine_ls_goodness_of_fit_ref 1.059
_refine_ls_hydrogen_treatment mixed
_refine_ls_matrix_type full
_refine_ls_number_parameters 135
_refine_ls_number_reflns 1747
_refine_ls_number_restraints 2
_refine_ls_restrained_S_all 1.059
_refine_ls_R_factor_all 0.1202
_refine_ls_R_factor_gt 0.0854
_refine_ls_shift/su_max 0.000
_refine_ls_shift/su_mean 0.000
_refine_ls_structure_factor_coef Fsqd
_refine_ls_weighting_details 'calc w=1/[\s^2^(Fo^2^)+(0.1242P)^2^+1.0150P] where P=(Fo^2^+2Fc^2^)/3'
_refine_ls_weighting_scheme calc
_refine_ls_wR_factor_gt 0.2166
_refine_ls_wR_factor_ref 0.2508
_reflns_number_gt 1112
_reflns_number_total 1747
_reflns_threshold_expression I>2\s(I)
_cod_data_source_file jo8b01121_si_002.cif
_cod_data_source_block jamie_adammc
_cod_original_sg_symbol_H-M Pnaa
_cod_database_code 4035339

loop_
_symmetry_equiv_pos_as_xyz
'x, y, z'
'-x+1/2, -y, z+1/2'
'x, -y+1/2, -z+1/2'
'-x+1/2, y+1/2, -z'
'-x, -y, -z'
'x-1/2, y, -z-1/2'
'-x, y-1/2, z-1/2'
'x-1/2, -y-1/2, z'

loop_
_atom_site_label
_atom_site_type_symbol
_atom_site_fract_x
_atom_site_fract_y
_atom_site_fract_z
_atom_site_U_iso_or_equiv
_atom_site_adp_type
_atom_site_occupancy
_atom_site_symmetry_multiplicity
_atom_site_calc_flag
_atom_site_refinement_flags
F1 F 0.7681(2) -0.10160(11) 0.2518(2) 0.0500(8) Uani 1 1 d .
F2 F 0.5561(2) -0.12080(12) 0.2216(3) 0.0588(8) Uani 1 1 d .
O1 O 0.6106(3) -0.01344(13) 0.3653(3) 0.0494(8) Uani 1 1 d D
H1H H 0.5257(16) -0.0038(19) 0.350(5) 0.059 Uiso 1 1 d D
O2 O 0.6507(3) -0.02767(13) 0.6726(3) 0.0472(8) Uani 1 1 d D
H2H H 0.711(3) -0.0066(17) 0.721(4) 0.057 Uiso 1 1 d D
C1 C 0.6534(4) -0.11899(19) 0.3272(4) 0.0436(11) Uani 1 1 d .
C2 C 0.6176(4) -0.06972(17) 0.4377(4) 0.0408(10) Uani 1 1 d .
H2 H 0.5257 -0.0789 0.4773 0.049 Uiso 1 1 calc R
C3 C 0.7153(4) -0.06681(19) 0.5676(4) 0.0414(10) Uani 1 1 d .
C4 C 0.7303(4) -0.13035(18) 0.6313(4) 0.0440(10) Uani 1 1 d .
C5 C 0.7749(5) -0.17641(19) 0.5195(5) 0.0507(11) Uani 1 1 d .
H5A H 0.7820 -0.2164 0.5673 0.061 Uiso 1 1 calc R
H5B H 0.8656 -0.1653 0.4826 0.061 Uiso 1 1 calc R
C6 C 0.6772(4) -0.18085(19) 0.3899(5) 0.0519(12) Uani 1 1 d .
H6 H 0.7216 -0.2058 0.3123 0.062 Uiso 1 1 calc R
C7 C 0.8511(4) -0.0394(2) 0.5271(4) 0.0482(11) Uani 1 1 d .
H7A H 0.8375 0.0015 0.4886 0.072 Uiso 1 1 calc R
H7B H 0.8947 -0.0644 0.4521 0.072 Uiso 1 1 calc R
H7C H 0.9086 -0.0376 0.6145 0.072 Uiso 1 1 calc R
C8 C 0.7821(5) -0.1365(2) 0.7843(5) 0.0555(12) Uani 1 1 d .
H8A H 0.8032 -0.0990 0.8389 0.067 Uiso 1 1 calc R
H8B H 0.8423 -0.1711 0.8061 0.067 Uiso 1 1 calc R
C9 C 0.6371(5) -0.1499(2) 0.7528(4) 0.0491(12) Uani 1 1 d .
H9A H 0.5687 -0.1205 0.7874 0.059 Uiso 1 1 calc R
H9B H 0.6079 -0.1926 0.7546 0.059 Uiso 1 1 calc R
C10 C 0.5431(5) -0.2122(2) 0.4316(5) 0.0621(13) Uani 1 1 d .
H10A H 0.4988 -0.1894 0.5101 0.093 Uiso 1 1 calc R
H10B H 0.5618 -0.2534 0.4654 0.093 Uiso 1 1 calc R
H10C H 0.4839 -0.2137 0.3455 0.093 Uiso 1 1 calc R

loop_
_atom_site_aniso_label
_atom_site_aniso_U_11
_atom_site_aniso_U_22
_atom_site_aniso_U_33
_atom_site_aniso_U_23
_atom_site_aniso_U_13
_atom_site_aniso_U_12
F1 0.0410(15) 0.0675(17) 0.0414(13) -0.0023(10) 0.0083(11) 0.0002(11)
F2 0.0431(16) 0.087(2) 0.0469(15) -0.0119(12) -0.0081(12) 0.0007(13)
O1 0.0445(19) 0.0595(19) 0.0443(16) 0.0054(13) 0.0018(15) 0.0036(14)
O2 0.0444(19) 0.0575(19) 0.0397(16) -0.0079(13) 0.0047(14) 0.0002(13)
C1 0.027(2) 0.063(3) 0.040(2) -0.0032(19) 0.0053(18) -0.0012(19)
C2 0.035(2) 0.044(2) 0.044(2) 0.0015(18) 0.0052(19) 0.0047(17)
C3 0.035(2) 0.054(3) 0.035(2) -0.0002(18) 0.0054(18) 0.0046(17)
C4 0.038(2) 0.049(2) 0.045(2) 0.0038(19) -0.001(2) 0.0007(18)
C5 0.047(3) 0.050(3) 0.055(3) 0.004(2) 0.010(2) 0.0069(19)
C6 0.047(3) 0.054(3) 0.055(3) -0.006(2) 0.012(2) -0.002(2)
C7 0.038(2) 0.063(3) 0.043(2) -0.001(2) -0.001(2) -0.006(2)
C8 0.048(3) 0.071(3) 0.047(3) 0.012(2) -0.006(2) 0.000(2)
C9 0.041(3) 0.062(3) 0.044(2) 0.005(2) -0.0008(19) -0.002(2)
C10 0.056(3) 0.072(3) 0.058(3) -0.010(2) 0.010(2) -0.015(2)

loop_
_atom_type_symbol
_atom_type_description
_atom_type_scat_dispersion_real
_atom_type_scat_dispersion_imag
_atom_type_scat_source
F F 0.0171 0.0103 'International Tables Vol C Tables 4.2.6.8 and 6.1.1.4'
O O 0.0106 0.0060 'International Tables Vol C Tables 4.2.6.8 and 6.1.1.4'
C C 0.0033 0.0016 'International Tables Vol C Tables 4.2.6.8 and 6.1.1.4'
H H 0.0000 0.0000 'International Tables Vol C Tables 4.2.6.8 and 6.1.1.4'

loop_
_geom_angle_atom_site_label_1
_geom_angle_atom_site_label_2
_geom_angle_atom_site_label_3
_geom_angle
C2 O1 H1H 110(3)
C3 O2 H2H 110(3)
F2 C1 F1 103.8(3)
F2 C1 C6 110.7(3)
F1 C1 C6 108.3(3)
F2 C1 C2 108.8(3)
F1 C1 C2 108.7(3)
C6 C1 C2 115.9(3)
O1 C2 C1 109.5(3)
O1 C2 C3 110.8(3)
C1 C2 C3 113.2(3)
O1 C2 H2 107.7
C1 C2 H2 107.7
C3 C2 H2 107.7
O2 C3 C7 108.3(3)
O2 C3 C4 110.1(3)
C7 C3 C4 111.9(3)
O2 C3 C2 105.0(3)
C7 C3 C2 112.8(3)
C4 C3 C2 108.5(3)
C8 C4 C9 59.8(3)
C8 C4 C5 118.0(4)
C9 C4 C5 118.9(4)
C8 C4 C3 118.2(4)
C9 C4 C3 118.9(3)
C5 C4 C3 113.2(3)
C4 C5 C6 112.4(3)
C4 C5 H5A 109.1
C6 C5 H5A 109.1
C4 C5 H5B 109.1
C6 C5 H5B 109.1
H5A C5 H5B 107.9
C1 C6 C5 109.5(3)
C1 C6 C10 111.6(4)
C5 C6 C10 112.5(4)
C1 C6 H6 107.7
C5 C6 H6 107.7
C10 C6 H6 107.7
C3 C7 H7A 109.5
C3 C7 H7B 109.5
H7A C7 H7B 109.5
C3 C7 H7C 109.5
H7A C7 H7C 109.5
H7B C7 H7C 109.5
C4 C8 C9 60.5(3)
C4 C8 H8A 117.7
C9 C8 H8A 117.7
C4 C8 H8B 117.7
C9 C8 H8B 117.7
H8A C8 H8B 114.8
C8 C9 C4 59.7(3)
C8 C9 H9A 117.8
C4 C9 H9A 117.8
C8 C9 H9B 117.8
C4 C9 H9B 117.8
H9A C9 H9B 114.9
C6 C10 H10A 109.5
C6 C10 H10B 109.5
H10A C10 H10B 109.5
C6 C10 H10C 109.5
H10A C10 H10C 109.5
H10B C10 H10C 109.5

loop_
_geom_bond_atom_site_label_1
_geom_bond_atom_site_label_2
_geom_bond_distance
F1 C1 1.383(4)
F2 C1 1.363(5)
O1 C2 1.411(5)
O1 H1H 0.878(10)
O2 C3 1.440(5)
O2 H2H 0.879(10)
C1 C6 1.502(6)
C1 C2 1.526(6)
C2 C3 1.530(5)
C2 H2 1.0000
C3 C7 1.521(6)
C3 C4 1.529(6)
C4 C8 1.492(6)
C4 C9 1.505(6)
C4 C5 1.507(6)
C5 C6 1.529(6)
C5 H5A 0.9900
C5 H5B 0.9900
C6 C10 1.546(6)
C6 H6 1.0000
C7 H7A 0.9800
C7 H7B 0.9800
C7 H7C 0.9800
C8 C9 1.494(6)
C8 H8A 0.9900
C8 H8B 0.9900
C9 H9A 0.9900
C9 H9B 0.9900
C10 H10A 0.9800
C10 H10B 0.9800
C10 H10C 0.9800

loop_
_geom_torsion_atom_site_label_1
_geom_torsion_atom_site_label_2
_geom_torsion_atom_site_label_3
_geom_torsion_atom_site_label_4
_geom_torsion
F2 C1 C2 O1 -60.0(4)
F1 C1 C2 O1 52.4(4)
C6 C1 C2 O1 174.6(3)
F2 C1 C2 C3 175.9(3)
F1 C1 C2 C3 -71.7(4)
C6 C1 C2 C3 50.4(5)
O1 C2 C3 O2 68.3(4)
C1 C2 C3 O2 -168.3(3)
O1 C2 C3 C7 -49.5(4)
C1 C2 C3 C7 74.0(4)
O1 C2 C3 C4 -174.0(3)
C1 C2 C3 C4 -50.5(4)
O2 C3 C4 C8 -45.8(5)
C7 C3 C4 C8 74.6(5)
C2 C3 C4 C8 -160.3(4)
O2 C3 C4 C9 23.3(5)
C7 C3 C4 C9 143.8(3)
C2 C3 C4 C9 -91.1(4)
O2 C3 C4 C5 170.1(3)
C7 C3 C4 C5 -69.4(4)
C2 C3 C4 C5 55.7(4)
C8 C4 C5 C6 157.5(4)
C9 C4 C5 C6 88.4(4)
C3 C4 C5 C6 -58.4(5)
F2 C1 C6 C5 -173.7(3)
F1 C1 C6 C5 73.2(4)
C2 C1 C6 C5 -49.2(5)
F2 C1 C6 C10 -48.4(5)
F1 C1 C6 C10 -161.6(3)
C2 C1 C6 C10 76.1(5)
C4 C5 C6 C1 52.4(5)
C4 C5 C6 C10 -72.3(5)
C5 C4 C8 C9 -108.9(4)
C3 C4 C8 C9 108.8(4)
C5 C4 C9 C8 107.4(4)
C3 C4 C9 C8 -107.7(4)
